data_7056182
loop_
_publ_author_name
'Sun, Yu-Ling'
'Zheng, Bei-Bei'
'Zhang, Wen'

_publ_section_title
;
 Role of crystallization water molecules on hydrogen-bonded structures and
 dielectric phase transitions in amino trimethylene phosphonic acid-based
 crystals
;
_journal_name_full 'New J. Chem.'
_journal_paper_doi 10.1039/C7NJ00612H
_journal_year 2017
_chemical_formula_moiety '2(C3 H9 N O9 P3), 6(C4 H12 N), H2 O'
_chemical_formula_sum 'C30 H92 N8 O19 P6'
_chemical_formula_weight 1054.93
_space_group_crystal_system trigonal
_space_group_IT_number 148
_space_group_name_Hall '-R 3'
_space_group_name_H-M_alt 'R -3 :H'
_symmetry_space_group_name_Hall '-R 3'
_symmetry_space_group_name_H-M 'R -3 :H'
_atom_sites_solution_hydrogens mixed
_audit_creation_method SHELXL-2014/7
_audit_update_record
;
2017-01-03 deposited with the CCDC.
2017-05-14 downloaded from the CCDC.
;
_cell_angle_alpha 90
_cell_angle_beta 90
_cell_angle_gamma 120
_cell_formula_units_Z 3
_cell_length_a 14.7280(17)
_cell_length_b 14.7280(17)
_cell_length_c 23.716(5)
_cell_measurement_reflns_used 3323
_cell_measurement_temperature 293(2)
_cell_measurement_theta_max 27.4700
_cell_measurement_theta_min 3.7950
_cell_volume 4455.1(12)
_computing_cell_refinement 'CrystalClear (Rigaku/MSC Inc., 2005)'
_computing_data_collection 'CrystalClear (Rigaku/MSC Inc., 2005)'
_computing_data_reduction 'CrystalClear (Rigaku/MSC Inc., 2005)'
_computing_structure_refinement 'SHELXL-2014/7 (Sheldrick, 2014)'
_computing_structure_solution 'SHELXL-2014/7 (Sheldrick, 2014)'
_diffrn_ambient_temperature 293(2)
_diffrn_measured_fraction_theta_full 0.998
_diffrn_measured_fraction_theta_max 0.996
_diffrn_measurement_device_type 'Rigaku Mercury CCD'
_diffrn_measurement_method \w
_diffrn_radiation_type MoK\a
_diffrn_radiation_wavelength 0.71073
_diffrn_reflns_av_R_equivalents 0.0417
_diffrn_reflns_av_unetI/netI 0.0338
_diffrn_reflns_Laue_measured_fraction_full 0.998
_diffrn_reflns_Laue_measured_fraction_max 0.996
_diffrn_reflns_limit_h_max 16
_diffrn_reflns_limit_h_min -19
_diffrn_reflns_limit_k_max 15
_diffrn_reflns_limit_k_min -19
_diffrn_reflns_limit_l_max 30
_diffrn_reflns_limit_l_min -30
_diffrn_reflns_number 10213
_diffrn_reflns_point_group_measured_fraction_full 0.998
_diffrn_reflns_point_group_measured_fraction_max 0.996
_diffrn_reflns_theta_full 25.242
_diffrn_reflns_theta_max 27.477
_diffrn_reflns_theta_min 3.308
_exptl_absorpt_coefficient_mu 0.245
_exptl_absorpt_correction_T_max 0.0000
_exptl_absorpt_correction_T_min 0.0000
_exptl_absorpt_correction_type multi-scan
_exptl_absorpt_process_details 'CrystalClear (Rigaku, 2005)'
_exptl_crystal_colour Colorless
_exptl_crystal_density_diffrn 1.180
_exptl_crystal_description Prism
_exptl_crystal_F_000 1710
_exptl_crystal_size_max 0.400
_exptl_crystal_size_mid 0.300
_exptl_crystal_size_min 0.300
_refine_diff_density_max 0.551
_refine_diff_density_min -0.283
_refine_diff_density_rms 0.070
_refine_ls_extinction_method none
_refine_ls_goodness_of_fit_ref 1.057
_refine_ls_hydrogen_treatment mixed
_refine_ls_matrix_type full
_refine_ls_number_parameters 99
_refine_ls_number_reflns 2261
_refine_ls_number_restraints 3
_refine_ls_restrained_S_all 1.057
_refine_ls_R_factor_all 0.1047
_refine_ls_R_factor_gt 0.0775
_refine_ls_shift/su_max 0.001
_refine_ls_shift/su_mean 0.000
_refine_ls_structure_factor_coef Fsqd
_refine_ls_weighting_details 'w=1/[\s^2^(Fo^2^)+(0.1365P)^2^+7.2765P] where P=(Fo^2^+2Fc^2^)/3'
_refine_ls_weighting_scheme calc
_refine_ls_wR_factor_gt 0.2244
_refine_ls_wR_factor_ref 0.2479
_reflns_Friedel_coverage 0.000
_reflns_number_gt 1626
_reflns_number_total 2261
_reflns_threshold_expression 'I > 2\s(I)'
_cod_data_source_file c7nj00612h2.cif
_cod_data_source_block 1-293K
_cod_depositor_comments
;
The following automatic conversions were performed:

'_exptl_absorpt_correction_type' value 'Multi-scan' changed to
'multi-scan' according to
/home/data/users/saulius/crontab/automatic-downloads/rss-feeds/RSC/lib/dictionaries/cif_core.dic
dictionary named 'cif_core.dic' version 2.4.2 from 2011-04-26.

Automatic conversion script
Id: cif_fix_values 4973 2017-02-22 13:04:09Z antanas 
;
_cod_original_cell_volume 4455.1(14)
_cod_database_code 7056182
_shelx_shelxl_version_number 2014/7
_shelx_space_group_comment
;
The symmetry employed for this shelxl refinement is uniquely defined
by the following loop, which should always be used as a source of
symmetry information in preference to the above space-group names.
They are only intended as comments.
;
_shelx_estimated_absorpt_t_min 0.908
_shelx_estimated_absorpt_t_max 0.930

loop_
_space_group_symop_operation_xyz
'x, y, z'
'-y, x-y, z'
'-x+y, -x, z'
'x+2/3, y+1/3, z+1/3'
'-y+2/3, x-y+1/3, z+1/3'
'-x+y+2/3, -x+1/3, z+1/3'
'x+1/3, y+2/3, z+2/3'
'-y+1/3, x-y+2/3, z+2/3'
'-x+y+1/3, -x+2/3, z+2/3'
'-x, -y, -z'
'y, -x+y, -z'
'x-y, x, -z'
'-x+2/3, -y+1/3, -z+1/3'
'y+2/3, -x+y+1/3, -z+1/3'
'x-y+2/3, x+1/3, -z+1/3'
'-x+1/3, -y+2/3, -z+2/3'
'y+1/3, -x+y+2/3, -z+2/3'
'x-y+1/3, x+2/3, -z+2/3'

loop_
_atom_site_label
_atom_site_type_symbol
_atom_site_fract_x
_atom_site_fract_y
_atom_site_fract_z
_atom_site_U_iso_or_equiv
_atom_site_adp_type
_atom_site_occupancy
_atom_site_site_symmetry_order
_atom_site_calc_flag
_atom_site_refinement_flags_posn
_atom_site_refinement_flags_adp
_atom_site_refinement_flags_occupancy
P1 P 0.05710(7) 0.20661(7) 0.88304(4) 0.0596(4) Uani 1 1 d . . .
O1 O 0.0284(2) 0.2850(2) 0.85431(13) 0.0828(9) Uani 1 1 d . . .
H1C H 0.0769 0.3403 0.8388 0.124 Uiso 1 1 d R U .
O2 O 0.0096(2) 0.18231(19) 0.94081(10) 0.0682(8) Uani 1 1 d . . .
O3 O 0.1740(2) 0.2496(2) 0.88115(12) 0.0718(8) Uani 1 1 d . . .
N1 N 0.0000 0.0000 0.85945(18) 0.0575(12) Uani 1 3 d S T P
C1 C -0.0103(3) 0.0902(3) 0.84007(14) 0.0677(10) Uani 1 1 d . . .
H1A H -0.0842 0.0688 0.8390 0.081 Uiso 1 1 calc R U .
H1B H 0.0163 0.1077 0.8018 0.081 Uiso 1 1 calc R U .
N2 N 0.2918(2) 0.2097(3) 0.95842(14) 0.0690(9) Uani 1 1 d . . .
H2D H 0.2750 0.2159 0.9937 0.083 Uiso 1 1 d R U .
H2E H 0.2637 0.2360 0.9349 0.083 Uiso 1 1 d R U .
H2F H 0.2673 0.1424 0.9505 0.083 Uiso 1 1 d R U .
C2 C 0.4419(6) 0.3831(5) 0.9569(5) 0.190(4) Uani 1 1 d D . .
H2A H 0.4226 0.3968 0.9932 0.228 Uiso 1 1 calc R U .
H2B H 0.4087 0.4020 0.9280 0.228 Uiso 1 1 calc R U .
H2C H 0.5166 0.4238 0.9525 0.228 Uiso 1 1 calc R U .
C3 C 0.4068(4) 0.2678(4) 0.9520(2) 0.0953(15) Uani 1 1 d D . .
C4 C 0.4506(6) 0.2265(10) 0.9962(5) 0.197(5) Uani 1 1 d D . .
H4A H 0.4134 0.1513 0.9951 0.236 Uiso 1 1 calc R U .
H4B H 0.4428 0.2497 1.0328 0.236 Uiso 1 1 calc R U .
H4C H 0.5236 0.2524 0.9888 0.236 Uiso 1 1 calc R U .
C5 C 0.4331(5) 0.2470(7) 0.8931(3) 0.148(3) Uani 1 1 d D . .
H5A H 0.3930 0.2605 0.8658 0.178 Uiso 1 1 calc R U .
H5B H 0.4162 0.1752 0.8903 0.178 Uiso 1 1 calc R U .
H5C H 0.5065 0.2923 0.8860 0.178 Uiso 1 1 calc R U .
O4 O 0.0000 0.0000 1.0000 0.0632(15) Uani 1 6 d S T P
H4F H 0.0000 0.0000 0.9640 0.095 Uiso 0.5001 3 d R U P
H4E H 0.0108 0.0567 0.9842 0.095 Uiso 0.1667 1 d R U P

loop_
_atom_site_aniso_label
_atom_site_aniso_U_11
_atom_site_aniso_U_22
_atom_site_aniso_U_33
_atom_site_aniso_U_23
_atom_site_aniso_U_13
_atom_site_aniso_U_12
P1 0.0615(6) 0.0572(6) 0.0552(6) 0.0245(4) 0.0072(4) 0.0259(4)
O1 0.0697(17) 0.086(2) 0.101(2) 0.0504(16) 0.0210(15) 0.0447(15)
O2 0.0793(18) 0.0562(14) 0.0516(14) 0.0092(10) 0.0061(12) 0.0207(13)
O3 0.0654(16) 0.0644(15) 0.0851(18) 0.0332(13) 0.0032(13) 0.0320(13)
N1 0.0675(19) 0.0675(19) 0.037(2) 0.000 0.000 0.0338(9)
C1 0.080(2) 0.085(3) 0.0416(16) 0.0154(16) -0.0004(16) 0.044(2)
N2 0.0641(19) 0.082(2) 0.0661(19) 0.0092(16) 0.0026(14) 0.0400(17)
C2 0.101(5) 0.112(5) 0.337(14) -0.076(7) -0.035(7) 0.038(4)
C3 0.069(3) 0.091(3) 0.123(4) 0.000(3) 0.000(3) 0.038(3)
C4 0.098(5) 0.263(11) 0.224(10) 0.082(8) -0.012(5) 0.086(6)
C5 0.094(4) 0.179(7) 0.158(7) 0.010(5) 0.043(4) 0.059(5)
O4 0.069(2) 0.069(2) 0.051(3) 0.000 0.000 0.0346(11)

loop_
_atom_type_symbol
_atom_type_description
_atom_type_scat_dispersion_real
_atom_type_scat_dispersion_imag
_atom_type_scat_source
C C 0.0033 0.0016 'International Tables Vol C Tables 4.2.6.8 and 6.1.1.4'
H H 0.0000 0.0000 'International Tables Vol C Tables 4.2.6.8 and 6.1.1.4'
N N 0.0061 0.0033 'International Tables Vol C Tables 4.2.6.8 and 6.1.1.4'
O O 0.0106 0.0060 'International Tables Vol C Tables 4.2.6.8 and 6.1.1.4'
P P 0.1023 0.0942 'International Tables Vol C Tables 4.2.6.8 and 6.1.1.4'

loop_
_geom_angle_atom_site_label_1
_geom_angle_atom_site_label_2
_geom_angle_atom_site_label_3
_geom_angle
_geom_angle_site_symmetry_1
_geom_angle_site_symmetry_3
O2 P1 O3 115.20(16) . .
O2 P1 O1 107.90(16) . .
O3 P1 O1 110.42(14) . .
O2 P1 C1 108.66(16) . .
O3 P1 C1 110.62(18) . .
O1 P1 C1 103.34(18) . .
P1 O1 H1C 118.9 . .
C1 N1 C1 110.9(2) . 2
C1 N1 C1 110.9(2) . 3
C1 N1 C1 110.9(2) 2 3
N1 C1 P1 114.9(2) . .
N1 C1 H1A 108.5 . .
P1 C1 H1A 108.5 . .
N1 C1 H1B 108.5 . .
P1 C1 H1B 108.5 . .
H1A C1 H1B 107.5 . .
C3 N2 H2D 109.6 . .
C3 N2 H2E 109.4 . .
H2D N2 H2E 109.5 . .
C3 N2 H2F 109.4 . .
H2D N2 H2F 109.5 . .
H2E N2 H2F 109.5 . .
C3 C2 H2A 109.5 . .
C3 C2 H2B 109.5 . .
H2A C2 H2B 109.5 . .
C3 C2 H2C 109.5 . .
H2A C2 H2C 109.5 . .
H2B C2 H2C 109.5 . .
N2 C3 C4 107.1(5) . .
N2 C3 C2 107.0(4) . .
C4 C3 C2 115.1(8) . .
N2 C3 C5 108.2(4) . .
C4 C3 C5 110.7(7) . .
C2 C3 C5 108.5(7) . .
C3 C4 H4A 109.5 . .
C3 C4 H4B 109.5 . .
H4A C4 H4B 109.5 . .
C3 C4 H4C 109.5 . .
H4A C4 H4C 109.5 . .
H4B C4 H4C 109.5 . .
C3 C5 H5A 109.5 . .
C3 C5 H5B 109.5 . .
H5A C5 H5B 109.5 . .
C3 C5 H5C 109.5 . .
H5A C5 H5C 109.5 . .
H5B C5 H5C 109.5 . .
H4F O4 H4E 64.0 . .

loop_
_geom_bond_atom_site_label_1
_geom_bond_atom_site_label_2
_geom_bond_distance
_geom_bond_site_symmetry_2
P1 O2 1.498(2) .
P1 O3 1.509(3) .
P1 O1 1.570(3) .
P1 C1 1.806(4) .
O1 H1C 0.8530 .
N1 C1 1.484(4) .
N1 C1 1.484(4) 2
N1 C1 1.484(4) 3
C1 H1A 0.9700 .
C1 H1B 0.9700 .
N2 C3 1.474(6) .
N2 H2D 0.8901 .
N2 H2E 0.8899 .
N2 H2F 0.8901 .
C2 C3 1.513(7) .
C2 H2A 0.9600 .
C2 H2B 0.9600 .
C2 H2C 0.9600 .
C3 C4 1.509(7) .
C3 C5 1.521(7) .
C4 H4A 0.9600 .
C4 H4B 0.9600 .
C4 H4C 0.9600 .
C5 H5A 0.9600 .
C5 H5B 0.9600 .
C5 H5C 0.9600 .
O4 H4F 0.8531 .
O4 H4E 0.8537 .

loop_
_geom_torsion_atom_site_label_1
_geom_torsion_atom_site_label_2
_geom_torsion_atom_site_label_3
_geom_torsion_atom_site_label_4
_geom_torsion
_geom_torsion_site_symmetry_1
C1 N1 C1 P1 154.5(3) 2
C1 N1 C1 P1 -81.9(4) 3
O2 P1 C1 N1 -63.2(3) .
O3 P1 C1 N1 64.2(3) .
O1 P1 C1 N1 -177.6(2) .
